data_7128021
loop_
_publ_author_name
'Schneider, Selina'
'Ivlev, Sergei'
'von H\"anisch, Carsten'

_publ_section_title
;
 Stibine as a reagent in molecular chemistry - targeted synthesis of
 primary and secondary stibanyl-gallanes and their lighter homologues.
;
_journal_issue 31
_journal_name_full 'Chemical communications (Cambridge, England)'
_journal_page_first 3781
_journal_page_last 3784
_journal_paper_doi 10.1039/d0cc08419k
_journal_volume 57
_journal_year 2021
_chemical_formula_moiety 'C29 H44 Ga N2 Sb'
_chemical_formula_sum 'C29 H44 Ga N2 Sb'
_chemical_formula_weight 612.13
_chemical_properties_physical Air-sensitive,Moisture-sensitive,Heat-sensitive
_space_group_crystal_system monoclinic
_space_group_IT_number 14
_space_group_name_Hall '-P 2ybc'
_space_group_name_H-M_alt 'P 1 21/c 1'
_atom_sites_solution_hydrogens mixed
_atom_sites_solution_primary dual
_audit_creation_date 2020-12-09
_audit_creation_method
;
Olex2 1.2
(compiled 2018.05.29 svn.r3508 for OlexSys, GUI svn.r5506)
;
_audit_update_record
;
2020-12-30 deposited with the CCDC.	2021-03-10 downloaded from the CCDC.
;
_cell_angle_alpha 90
_cell_angle_beta 105.326(2)
_cell_angle_gamma 90
_cell_formula_units_Z 4
_cell_length_a 17.1395(9)
_cell_length_b 10.0131(5)
_cell_length_c 18.1242(9)
_cell_measurement_reflns_used 9821
_cell_measurement_temperature 100(2)
_cell_measurement_theta_max 29.68
_cell_measurement_theta_min 2.38
_cell_volume 2999.9(3)
_computing_cell_refinement 'SAINT v8.37A (Bruker, 2015)'
_computing_data_reduction 'SAINT v8.37A (Bruker, 2015)'
_computing_molecular_graphics 'Olex2 (Dolomanov et al., 2009)'
_computing_publication_material 'Olex2 (Dolomanov et al., 2009)'
_computing_structure_refinement 'ShelXL (Sheldrick, 2015)'
_computing_structure_solution 'ShelXT (Sheldrick, 2015)'
_diffrn_ambient_temperature 100.0
_diffrn_detector 'CCD area detector'
_diffrn_detector_area_resol_mean 7.9
_diffrn_detector_type 'Bruker D8 Quest'
_diffrn_measured_fraction_theta_full 0.999
_diffrn_measured_fraction_theta_max 0.998
_diffrn_measurement_device 'three-circle diffractometer'
_diffrn_measurement_device_type 'Bruker APEX-II CCD'
_diffrn_measurement_method '\f and \w scans'
_diffrn_radiation_monochromator graphite
_diffrn_radiation_probe x-ray
_diffrn_radiation_type MoK\a
_diffrn_radiation_wavelength 0.71073
_diffrn_reflns_av_R_equivalents 0.0329
_diffrn_reflns_av_unetI/netI 0.0168
_diffrn_reflns_Laue_measured_fraction_full 0.999
_diffrn_reflns_Laue_measured_fraction_max 0.998
_diffrn_reflns_limit_h_max 23
_diffrn_reflns_limit_h_min -23
_diffrn_reflns_limit_k_max 13
_diffrn_reflns_limit_k_min -13
_diffrn_reflns_limit_l_max 24
_diffrn_reflns_limit_l_min -25
_diffrn_reflns_number 96904
_diffrn_reflns_point_group_measured_fraction_full 0.999
_diffrn_reflns_point_group_measured_fraction_max 0.998
_diffrn_reflns_theta_full 25.242
_diffrn_reflns_theta_max 29.731
_diffrn_reflns_theta_min 2.330
_diffrn_source 'sealed X-ray tube'
_diffrn_source_target Mo
_diffrn_standards_number 0
_exptl_absorpt_coefficient_mu 1.816
_exptl_absorpt_correction_T_max 0.7459
_exptl_absorpt_correction_T_min 0.6631
_exptl_absorpt_correction_type multi-scan
_exptl_absorpt_process_details
'SADABS-2016/2 (Bruker,2016/2) was used for absorption correction. wR2(int) was 0.0668 before and 0.0480 after correction. The Ratio of minimum to maximum transmission is 0.8890. The \l/2 correction factor is Not present.'
_exptl_crystal_colour colourless
_exptl_crystal_colour_primary colourless
_exptl_crystal_density_diffrn 1.355
_exptl_crystal_description block
_exptl_crystal_F_000 1256
_exptl_crystal_size_max 0.426
_exptl_crystal_size_mid 0.407
_exptl_crystal_size_min 0.346
_refine_diff_density_max 0.480
_refine_diff_density_min -0.393
_refine_diff_density_rms 0.062
_refine_ls_extinction_method none
_refine_ls_goodness_of_fit_ref 1.034
_refine_ls_hydrogen_treatment mixed
_refine_ls_matrix_type full
_refine_ls_number_parameters 329
_refine_ls_number_reflns 8511
_refine_ls_number_restraints 8
_refine_ls_restrained_S_all 1.041
_refine_ls_R_factor_all 0.0300
_refine_ls_R_factor_gt 0.0229
_refine_ls_shift/su_max 0.003
_refine_ls_shift/su_mean 0.000
_refine_ls_structure_factor_coef Fsqd
_refine_ls_weighting_details 'w=1/[\s^2^(Fo^2^)+(0.0223P)^2^+1.9871P] where P=(Fo^2^+2Fc^2^)/3'
_refine_ls_weighting_scheme calc
_refine_ls_wR_factor_gt 0.0516
_refine_ls_wR_factor_ref 0.0540
_reflns_Friedel_coverage 0.000
_reflns_number_gt 7494
_reflns_number_total 8511
_reflns_threshold_expression 'I > 2\s(I)'
_cod_data_source_file d0cc08419k2.cif
_cod_data_source_block ssp234_0m
_cod_depositor_comments 'Adding full bibliography for 7128021--7128025.cif.'
_cod_database_code 7128021
_shelx_shelxl_version_number 2016/6
_shelx_space_group_comment
;
The symmetry employed for this shelxl refinement is uniquely defined
by the following loop, which should always be used as a source of
symmetry information in preference to the above space-group names.
They are only intended as comments.
;
_shelx_estimated_absorpt_t_max 0.572
_shelx_estimated_absorpt_t_min 0.512
_olex2_refinement_description
;
1. Fixed Uiso
 At 1.2 times of:
  All C(H) groups
 At 1.5 times of:
  All C(H,H,H) groups
2. Restrained distances
 Ga1-H
 1.55 with sigma of 0.02
 Sb1'-H1A = Sb1'-H1B
 1.7 with sigma of 0.02
 Sb1'-H1B
 1.75 with sigma of 0.02
 Sb1-H1A = Sb1-H1B
 1.7 with sigma of 0.02
 Sb1-H1B
 1.6 with sigma of 0.02
 Sb1-H1A
 1.8 with sigma of 0.02
3. Others
 Fixed Sof: Sb1(0.5) Sb1'(0.5)
4.a Ternary CH refined with riding coordinates:
 C27(H27), C12(H12), C24(H24), C15(H15)
4.b Aromatic/amide H refined with riding coordinates:
 C2(H2), C20(H20), C22(H22), C21(H21), C8(H8), C10(H10), C9(H9)
4.c Idealised Me refined as rotating group:
 C5(H5A,H5B,H5C), C29(H29A,H29B,H29C), C4(H4A,H4B,H4C), C13(H13A,H13B,H13C),
 C14(H14A,H14B,H14C), C25(H25A,H25B,H25C), C28(H28A,H28B,H28C), C26(H26A,H26B,
 H26C), C16(H16A,H16B,H16C), C17(H17A,H17B,H17C)
;
_olex2_submission_special_instructions 'No special instructions were received'

loop_
_space_group_symop_operation_xyz
'x, y, z'
'-x, y+1/2, -z+1/2'
'-x, -y, -z'
'x, -y-1/2, z-1/2'

loop_
_atom_site_label
_atom_site_type_symbol
_atom_site_fract_x
_atom_site_fract_y
_atom_site_fract_z
_atom_site_U_iso_or_equiv
_atom_site_adp_type
_atom_site_occupancy
_atom_site_site_symmetry_order
_atom_site_calc_flag
_atom_site_refinement_flags_posn
_atom_site_refinement_flags_adp
_atom_site_refinement_flags_occupancy
_atom_site_disorder_assembly
_atom_site_disorder_group
Sb1 Sb 0.79132(12) 0.24713(19) 0.81368(7) 0.02148(19) Uani 0.5 1 d D . P A 2
Ga1 Ga 0.71656(2) 0.47687(2) 0.78404(2) 0.01332(4) Uani 1 1 d D . . . .
N2 N 0.78713(7) 0.61900(11) 0.76356(7) 0.0134(2) Uani 1 1 d . . . . .
N1 N 0.64312(7) 0.48147(11) 0.68107(7) 0.0139(2) Uani 1 1 d . . . . .
C3 C 0.75701(8) 0.71537(14) 0.71448(8) 0.0150(3) Uani 1 1 d . . . . .
C1 C 0.62964(8) 0.59709(14) 0.64338(8) 0.0146(2) Uani 1 1 d . . . . .
C2 C 0.67983(8) 0.70903(14) 0.66289(8) 0.0161(3) Uani 1 1 d . . . . .
H2 H 0.659260 0.790354 0.638340 0.019 Uiso 1 1 calc R . . . .
C18 C 0.86915(8) 0.61976(13) 0.81063(8) 0.0152(3) Uani 1 1 d . . . . .
C19 C 0.88407(9) 0.66306(14) 0.88679(8) 0.0186(3) Uani 1 1 d . . . . .
C23 C 0.93087(8) 0.56685(14) 0.78143(9) 0.0181(3) Uani 1 1 d . . . . .
C5 C 0.80619(9) 0.83912(15) 0.71154(9) 0.0233(3) Uani 1 1 d . . . . .
H5A H 0.859594 0.830220 0.747847 0.035 Uiso 1 1 calc GR . . . .
H5B H 0.778407 0.917178 0.725136 0.035 Uiso 1 1 calc GR . . . .
H5C H 0.812535 0.850402 0.659729 0.035 Uiso 1 1 calc GR . . . .
C27 C 0.91769(9) 0.53171(16) 0.69715(9) 0.0223(3) Uani 1 1 d . . . . .
H27 H 0.859552 0.548571 0.670533 0.027 Uiso 1 1 calc R . . . .
C6 C 0.59542(9) 0.36604(14) 0.64989(8) 0.0172(3) Uani 1 1 d . . . . .
C20 C 0.96170(9) 0.64499(16) 0.93486(9) 0.0243(3) Uani 1 1 d . . . . .
H20 H 0.973113 0.672724 0.986746 0.029 Uiso 1 1 calc R . . . .
C11 C 0.62442(10) 0.27948(15) 0.60214(9) 0.0211(3) Uani 1 1 d . . . . .
C12 C 0.49597(9) 0.42177(16) 0.72853(9) 0.0237(3) Uani 1 1 d . . . . .
H12 H 0.530255 0.503958 0.739258 0.028 Uiso 1 1 calc R . . . .
C22 C 1.00739(9) 0.55087(15) 0.83223(10) 0.0233(3) Uani 1 1 d . . . . .
H22 H 1.050033 0.514180 0.814189 0.028 Uiso 1 1 calc R . . . .
C7 C 0.52265(9) 0.34031(15) 0.66903(9) 0.0214(3) Uani 1 1 d . . . . .
C24 C 0.82006(10) 0.73363(16) 0.91636(9) 0.0250(3) Uani 1 1 d . . . . .
H24 H 0.768081 0.729528 0.875240 0.030 Uiso 1 1 calc R . . . .
C29 C 0.93613(12) 0.38586(18) 0.68453(11) 0.0343(4) Uani 1 1 d . . . . .
H29A H 0.993344 0.367661 0.708801 0.051 Uiso 1 1 calc GR . . . .
H29B H 0.924468 0.367944 0.629533 0.051 Uiso 1 1 calc GR . . . .
H29C H 0.902419 0.328184 0.707146 0.051 Uiso 1 1 calc GR . . . .
C4 C 0.55750(9) 0.61051(15) 0.57520(8) 0.0205(3) Uani 1 1 d . . . . .
H4A H 0.562486 0.547220 0.535450 0.031 Uiso 1 1 calc GR . . . .
H4B H 0.555039 0.701732 0.555119 0.031 Uiso 1 1 calc GR . . . .
H4C H 0.508001 0.591314 0.590634 0.031 Uiso 1 1 calc GR . . . .
C21 C 1.02212(9) 0.58738(17) 0.90808(9) 0.0258(3) Uani 1 1 d . . . . .
H21 H 1.074055 0.572834 0.942017 0.031 Uiso 1 1 calc R . . . .
C13 C 0.51143(10) 0.34070(18) 0.80274(10) 0.0286(3) Uani 1 1 d . . . . .
H13A H 0.480425 0.257348 0.793014 0.043 Uiso 1 1 calc GR . . . .
H13B H 0.494505 0.392800 0.841607 0.043 Uiso 1 1 calc GR . . . .
H13C H 0.569231 0.320110 0.821055 0.043 Uiso 1 1 calc GR . . . .
C8 C 0.47698(11) 0.23003(18) 0.63522(10) 0.0312(4) Uani 1 1 d . . . . .
H8 H 0.427225 0.211293 0.646884 0.037 Uiso 1 1 calc R . . . .
C15 C 0.70570(10) 0.30176(16) 0.58569(10) 0.0256(3) Uani 1 1 d . . . . .
H15 H 0.739666 0.355683 0.628776 0.031 Uiso 1 1 calc R . . . .
C14 C 0.40710(10) 0.4656(2) 0.70309(12) 0.0401(5) Uani 1 1 d . . . . .
H14A H 0.397190 0.513753 0.654413 0.060 Uiso 1 1 calc GR . . . .
H14B H 0.395251 0.524315 0.742016 0.060 Uiso 1 1 calc GR . . . .
H14C H 0.372085 0.386720 0.696582 0.060 Uiso 1 1 calc GR . . . .
C10 C 0.57633(11) 0.17099(16) 0.57013(9) 0.0289(4) Uani 1 1 d . . . . .
H10 H 0.594510 0.111757 0.537244 0.035 Uiso 1 1 calc R . . . .
C9 C 0.50264(12) 0.14818(17) 0.58546(10) 0.0339(4) Uani 1 1 d . . . . .
H9 H 0.469679 0.075817 0.561552 0.041 Uiso 1 1 calc R . . . .
C25 C 0.84209(14) 0.88095(19) 0.93154(11) 0.0420(5) Uani 1 1 d . . . . .
H25A H 0.892533 0.888174 0.972278 0.063 Uiso 1 1 calc GR . . . .
H25B H 0.798599 0.926774 0.947299 0.063 Uiso 1 1 calc GR . . . .
H25C H 0.849260 0.922300 0.884758 0.063 Uiso 1 1 calc GR . . . .
C28 C 0.96963(13) 0.6211(2) 0.66006(10) 0.0372(4) Uani 1 1 d . . . . .
H28A H 0.956188 0.715041 0.665767 0.056 Uiso 1 1 calc GR . . . .
H28B H 0.958811 0.599293 0.605581 0.056 Uiso 1 1 calc GR . . . .
H28C H 1.027007 0.606108 0.685188 0.056 Uiso 1 1 calc GR . . . .
C26 C 0.80594(12) 0.6667(2) 0.98763(10) 0.0359(4) Uani 1 1 d . . . . .
H26A H 0.790701 0.573165 0.976222 0.054 Uiso 1 1 calc GR . . . .
H26B H 0.762380 0.713231 1.002926 0.054 Uiso 1 1 calc GR . . . .
H26C H 0.855689 0.670991 1.029377 0.054 Uiso 1 1 calc GR . . . .
C16 C 0.75068(14) 0.1727(2) 0.58136(14) 0.0473(5) Uani 1 1 d . . . . .
H16A H 0.753840 0.119463 0.627451 0.071 Uiso 1 1 calc GR . . . .
H16B H 0.805439 0.193199 0.577719 0.071 Uiso 1 1 calc GR . . . .
H16C H 0.721796 0.121951 0.536132 0.071 Uiso 1 1 calc GR . . . .
C17 C 0.69696(15) 0.3814(3) 0.51234(15) 0.0600(7) Uani 1 1 d . . . . .
H17A H 0.660136 0.334530 0.469594 0.090 Uiso 1 1 calc GR . . . .
H17B H 0.750063 0.390859 0.502133 0.090 Uiso 1 1 calc GR . . . .
H17C H 0.675077 0.470060 0.518099 0.090 Uiso 1 1 calc GR . . . .
Sb1' Sb 0.79608(13) 0.2542(2) 0.81749(9) 0.0364(4) Uani 0.5 1 d D . P A 1
H H 0.6716(11) 0.529(2) 0.8409(10) 0.035(5) Uiso 1 1 d D . . . .
H1A H 0.7208(15) 0.187(3) 0.8557(17) 0.105(11) Uiso 1 1 d D . . . .
H1B H 0.8502(17) 0.312(3) 0.8987(11) 0.104(11) Uiso 1 1 d D . . . .

loop_
_atom_site_aniso_label
_atom_site_aniso_U_11
_atom_site_aniso_U_22
_atom_site_aniso_U_33
_atom_site_aniso_U_23
_atom_site_aniso_U_13
_atom_site_aniso_U_12
Sb1 0.0232(3) 0.0145(3) 0.0263(3) 0.0088(2) 0.0058(2) 0.0052(2)
Ga1 0.01137(7) 0.01281(7) 0.01592(7) 0.00293(5) 0.00388(5) -0.00014(5)
N2 0.0106(5) 0.0118(5) 0.0169(5) 0.0023(4) 0.0020(4) -0.0008(4)
N1 0.0123(5) 0.0122(5) 0.0174(5) -0.0003(4) 0.0039(4) -0.0019(4)
C3 0.0147(6) 0.0110(6) 0.0191(6) 0.0007(5) 0.0040(5) 0.0002(5)
C1 0.0144(6) 0.0143(6) 0.0154(6) 0.0003(5) 0.0043(5) 0.0006(5)
C2 0.0157(6) 0.0117(6) 0.0188(6) 0.0031(5) 0.0007(5) 0.0012(5)
C18 0.0125(6) 0.0113(6) 0.0196(6) 0.0050(5) 0.0005(5) -0.0015(5)
C19 0.0187(7) 0.0165(6) 0.0189(7) 0.0052(5) 0.0018(5) -0.0029(5)
C23 0.0143(6) 0.0128(6) 0.0257(7) 0.0037(5) 0.0025(5) -0.0010(5)
C5 0.0209(7) 0.0155(7) 0.0285(8) 0.0071(6) -0.0024(6) -0.0054(5)
C27 0.0158(7) 0.0229(7) 0.0272(8) -0.0030(6) 0.0039(6) 0.0026(6)
C6 0.0199(7) 0.0133(6) 0.0164(6) 0.0016(5) 0.0012(5) -0.0040(5)
C20 0.0240(7) 0.0252(8) 0.0195(7) 0.0084(6) -0.0017(6) -0.0065(6)
C11 0.0285(8) 0.0140(6) 0.0192(7) 0.0017(5) 0.0037(6) -0.0010(6)
C12 0.0160(7) 0.0255(8) 0.0305(8) 0.0049(6) 0.0079(6) -0.0030(6)
C22 0.0132(6) 0.0205(7) 0.0345(8) 0.0097(6) 0.0035(6) 0.0015(5)
C7 0.0184(7) 0.0208(7) 0.0230(7) 0.0051(6) 0.0020(6) -0.0058(6)
C24 0.0281(8) 0.0270(8) 0.0181(7) -0.0009(6) 0.0027(6) 0.0036(6)
C29 0.0377(10) 0.0262(9) 0.0445(10) -0.0039(8) 0.0205(8) 0.0029(7)
C4 0.0185(7) 0.0190(7) 0.0196(7) 0.0016(5) -0.0028(5) -0.0018(5)
C21 0.0153(7) 0.0282(8) 0.0291(8) 0.0152(7) -0.0024(6) -0.0039(6)
C13 0.0290(8) 0.0291(8) 0.0296(8) 0.0033(7) 0.0113(7) -0.0040(7)
C8 0.0280(8) 0.0316(9) 0.0302(9) 0.0064(7) 0.0009(7) -0.0166(7)
C15 0.0312(8) 0.0198(7) 0.0285(8) -0.0038(6) 0.0128(7) 0.0028(6)
C14 0.0190(8) 0.0533(12) 0.0491(11) 0.0138(10) 0.0110(8) 0.0038(8)
C10 0.0454(10) 0.0160(7) 0.0215(7) -0.0019(6) 0.0022(7) -0.0066(7)
C9 0.0444(10) 0.0236(8) 0.0264(8) 0.0013(7) -0.0034(7) -0.0185(7)
C25 0.0628(14) 0.0277(9) 0.0329(10) -0.0059(8) 0.0078(9) 0.0056(9)
C28 0.0485(11) 0.0377(10) 0.0254(8) 0.0023(7) 0.0097(8) -0.0104(9)
C26 0.0369(10) 0.0478(11) 0.0256(8) 0.0043(8) 0.0126(8) 0.0038(8)
C16 0.0485(12) 0.0307(10) 0.0658(14) -0.0048(10) 0.0205(11) 0.0133(9)
C17 0.0624(15) 0.0669(16) 0.0680(16) 0.0361(13) 0.0476(13) 0.0257(13)
Sb1' 0.0310(5) 0.0225(5) 0.0597(7) 0.0203(4) 0.0191(5) 0.0101(3)

loop_
_atom_type_symbol
_atom_type_description
_atom_type_scat_dispersion_real
_atom_type_scat_dispersion_imag
_atom_type_scat_source
C C 0.0033 0.0016 'International Tables Vol C Tables 4.2.6.8 and 6.1.1.4'
H H 0.0000 0.0000 'International Tables Vol C Tables 4.2.6.8 and 6.1.1.4'
Ga Ga 0.2307 1.6083 'International Tables Vol C Tables 4.2.6.8 and 6.1.1.4'
N N 0.0061 0.0033 'International Tables Vol C Tables 4.2.6.8 and 6.1.1.4'
Sb Sb -0.5866 1.5461 'International Tables Vol C Tables 4.2.6.8 and 6.1.1.4'

loop_
_geom_angle_atom_site_label_1
_geom_angle_atom_site_label_2
_geom_angle_atom_site_label_3
_geom_angle
_geom_angle_site_symmetry_1
_geom_angle_site_symmetry_3
_geom_angle_publ_flag
Ga1 Sb1 H1A 92.1(12) . . ?
Ga1 Sb1 H1B 89.6(12) . . ?
H1A Sb1 H1B 92.9(16) . . ?
Sb1 Ga1 H 117.8(8) . . ?
N2 Ga1 Sb1 112.49(6) . . ?
N2 Ga1 Sb1' 110.74(6) . . ?
N2 Ga1 H 109.0(8) . . ?
N1 Ga1 Sb1 111.89(5) . . ?
N1 Ga1 N2 94.34(5) . . ?
N1 Ga1 Sb1' 114.08(5) . . ?
N1 Ga1 H 108.8(8) . . ?
Sb1' Ga1 H 117.4(8) . . ?
C3 N2 Ga1 120.36(9) . . ?
C3 N2 C18 122.82(11) . . ?
C18 N2 Ga1 116.45(8) . . ?
C1 N1 Ga1 119.34(9) . . ?
C1 N1 C6 119.46(11) . . ?
C6 N1 Ga1 120.67(9) . . ?
N2 C3 C2 123.13(13) . . ?
N2 C3 C5 120.09(12) . . ?
C2 C3 C5 116.78(12) . . ?
N1 C1 C2 123.64(12) . . ?
N1 C1 C4 119.45(12) . . ?
C2 C1 C4 116.90(12) . . ?
C3 C2 H2 116.1 . . ?
C1 C2 C3 127.72(13) . . ?
C1 C2 H2 116.1 . . ?
C19 C18 N2 118.69(12) . . ?
C19 C18 C23 121.79(13) . . ?
C23 C18 N2 119.29(12) . . ?
C18 C19 C24 122.03(13) . . ?
C20 C19 C18 117.98(14) . . ?
C20 C19 C24 119.93(14) . . ?
C18 C23 C27 122.49(12) . . ?
C22 C23 C18 117.60(14) . . ?
C22 C23 C27 119.87(13) . . ?
C3 C5 H5A 109.5 . . ?
C3 C5 H5B 109.5 . . ?
C3 C5 H5C 109.5 . . ?
H5A C5 H5B 109.5 . . ?
H5A C5 H5C 109.5 . . ?
H5B C5 H5C 109.5 . . ?
C23 C27 H27 108.0 . . ?
C23 C27 C28 110.73(13) . . ?
C29 C27 C23 112.93(14) . . ?
C29 C27 H27 108.0 . . ?
C29 C27 C28 109.00(14) . . ?
C28 C27 H27 108.0 . . ?
C11 C6 N1 118.66(13) . . ?
C7 C6 N1 119.93(13) . . ?
C7 C6 C11 121.39(13) . . ?
C19 C20 H20 119.5 . . ?
C21 C20 C19 120.96(15) . . ?
C21 C20 H20 119.5 . . ?
C6 C11 C15 121.55(13) . . ?
C10 C11 C6 118.07(15) . . ?
C10 C11 C15 120.38(15) . . ?
C7 C12 H12 108.0 . . ?
C7 C12 C13 108.94(13) . . ?
C7 C12 C14 113.72(15) . . ?
C13 C12 H12 108.0 . . ?
C13 C12 C14 110.05(14) . . ?
C14 C12 H12 108.0 . . ?
C23 C22 H22 119.4 . . ?
C21 C22 C23 121.24(15) . . ?
C21 C22 H22 119.4 . . ?
C6 C7 C12 122.12(13) . . ?
C8 C7 C6 117.89(15) . . ?
C8 C7 C12 119.84(14) . . ?
C19 C24 H24 107.6 . . ?
C19 C24 C25 110.22(15) . . ?
C19 C24 C26 112.64(14) . . ?
C25 C24 H24 107.6 . . ?
C25 C24 C26 110.92(15) . . ?
C26 C24 H24 107.6 . . ?
C27 C29 H29A 109.5 . . ?
C27 C29 H29B 109.5 . . ?
C27 C29 H29C 109.5 . . ?
H29A C29 H29B 109.5 . . ?
H29A C29 H29C 109.5 . . ?
H29B C29 H29C 109.5 . . ?
C1 C4 H4A 109.5 . . ?
C1 C4 H4B 109.5 . . ?
C1 C4 H4C 109.5 . . ?
H4A C4 H4B 109.5 . . ?
H4A C4 H4C 109.5 . . ?
H4B C4 H4C 109.5 . . ?
C20 C21 H21 119.9 . . ?
C22 C21 C20 120.28(14) . . ?
C22 C21 H21 119.9 . . ?
C12 C13 H13A 109.5 . . ?
C12 C13 H13B 109.5 . . ?
C12 C13 H13C 109.5 . . ?
H13A C13 H13B 109.5 . . ?
H13A C13 H13C 109.5 . . ?
H13B C13 H13C 109.5 . . ?
C7 C8 H8 119.3 . . ?
C9 C8 C7 121.31(16) . . ?
C9 C8 H8 119.3 . . ?
C11 C15 H15 107.5 . . ?
C11 C15 C16 112.99(15) . . ?
C11 C15 C17 111.42(15) . . ?
C16 C15 H15 107.5 . . ?
C16 C15 C17 109.57(16) . . ?
C17 C15 H15 107.5 . . ?
C12 C14 H14A 109.5 . . ?
C12 C14 H14B 109.5 . . ?
C12 C14 H14C 109.5 . . ?
H14A C14 H14B 109.5 . . ?
H14A C14 H14C 109.5 . . ?
H14B C14 H14C 109.5 . . ?
C11 C10 H10 119.5 . . ?
C9 C10 C11 121.10(16) . . ?
C9 C10 H10 119.5 . . ?
C8 C9 C10 120.09(15) . . ?
C8 C9 H9 120.0 . . ?
C10 C9 H9 120.0 . . ?
C24 C25 H25A 109.5 . . ?
C24 C25 H25B 109.5 . . ?
C24 C25 H25C 109.5 . . ?
H25A C25 H25B 109.5 . . ?
H25A C25 H25C 109.5 . . ?
H25B C25 H25C 109.5 . . ?
C27 C28 H28A 109.5 . . ?
C27 C28 H28B 109.5 . . ?
C27 C28 H28C 109.5 . . ?
H28A C28 H28B 109.5 . . ?
H28A C28 H28C 109.5 . . ?
H28B C28 H28C 109.5 . . ?
C24 C26 H26A 109.5 . . ?
C24 C26 H26B 109.5 . . ?
C24 C26 H26C 109.5 . . ?
H26A C26 H26B 109.5 . . ?
H26A C26 H26C 109.5 . . ?
H26B C26 H26C 109.5 . . ?
C15 C16 H16A 109.5 . . ?
C15 C16 H16B 109.5 . . ?
C15 C16 H16C 109.5 . . ?
H16A C16 H16B 109.5 . . ?
H16A C16 H16C 109.5 . . ?
H16B C16 H16C 109.5 . . ?
C15 C17 H17A 109.5 . . ?
C15 C17 H17B 109.5 . . ?
C15 C17 H17C 109.5 . . ?
H17A C17 H17B 109.5 . . ?
H17A C17 H17C 109.5 . . ?
H17B C17 H17C 109.5 . . ?
Ga1 Sb1' H1A 91.6(11) . . ?
Ga1 Sb1' H1B 92.6(12) . . ?
H1A Sb1' H1B 94.7(16) . . ?

loop_
_geom_bond_atom_site_label_1
_geom_bond_atom_site_label_2
_geom_bond_distance
_geom_bond_site_symmetry_2
_geom_bond_publ_flag
Sb1 Ga1 2.6189(19) . ?
Sb1 H1A 1.701(11) . ?
Sb1 H1B 1.729(10) . ?
Ga1 N2 1.9656(11) . ?
Ga1 N1 1.9565(12) . ?
Ga1 Sb1' 2.600(2) . ?
Ga1 H 1.532(14) . ?
N2 C3 1.3215(17) . ?
N2 C18 1.4387(17) . ?
N1 C1 1.3330(17) . ?
N1 C6 1.4420(17) . ?
C3 C2 1.4050(19) . ?
C3 C5 1.5074(19) . ?
C1 C2 1.4002(19) . ?
C1 C4 1.5054(19) . ?
C2 H2 0.9500 . ?
C18 C19 1.404(2) . ?
C18 C23 1.406(2) . ?
C19 C20 1.396(2) . ?
C19 C24 1.517(2) . ?
C23 C27 1.525(2) . ?
C23 C22 1.398(2) . ?
C5 H5A 0.9800 . ?
C5 H5B 0.9800 . ?
C5 H5C 0.9800 . ?
C27 H27 1.0000 . ?
C27 C29 1.524(2) . ?
C27 C28 1.537(2) . ?
C6 C11 1.405(2) . ?
C6 C7 1.404(2) . ?
C20 H20 0.9500 . ?
C20 C21 1.381(2) . ?
C11 C15 1.516(2) . ?
C11 C10 1.394(2) . ?
C12 H12 1.0000 . ?
C12 C7 1.516(2) . ?
C12 C13 1.533(2) . ?
C12 C14 1.534(2) . ?
C22 H22 0.9500 . ?
C22 C21 1.380(2) . ?
C7 C8 1.398(2) . ?
C24 H24 1.0000 . ?
C24 C25 1.529(2) . ?
C24 C26 1.530(2) . ?
C29 H29A 0.9800 . ?
C29 H29B 0.9800 . ?
C29 H29C 0.9800 . ?
C4 H4A 0.9800 . ?
C4 H4B 0.9800 . ?
C4 H4C 0.9800 . ?
C21 H21 0.9500 . ?
C13 H13A 0.9800 . ?
C13 H13B 0.9800 . ?
C13 H13C 0.9800 . ?
C8 H8 0.9500 . ?
C8 C9 1.374(3) . ?
C15 H15 1.0000 . ?
C15 C16 1.518(2) . ?
C15 C17 1.523(3) . ?
C14 H14A 0.9800 . ?
C14 H14B 0.9800 . ?
C14 H14C 0.9800 . ?
C10 H10 0.9500 . ?
C10 C9 1.382(3) . ?
C9 H9 0.9500 . ?
C25 H25A 0.9800 . ?
C25 H25B 0.9800 . ?
C25 H25C 0.9800 . ?
C28 H28A 0.9800 . ?
C28 H28B 0.9800 . ?
C28 H28C 0.9800 . ?
C26 H26A 0.9800 . ?
C26 H26B 0.9800 . ?
C26 H26C 0.9800 . ?
C16 H16A 0.9800 . ?
C16 H16B 0.9800 . ?
C16 H16C 0.9800 . ?
C17 H17A 0.9800 . ?
C17 H17B 0.9800 . ?
C17 H17C 0.9800 . ?
Sb1' H1A 1.753(12) . ?
Sb1' H1B 1.623(10) . ?
